data_1561990
loop_
_publ_author_name
'Ran, Xing-Rui'
'Wang, Ning'
'Xie, Wei-Ping'
'Xiong, Yan-Ju'
'Cheng, Qian'
'Long, Yi'
'Yue, Shan-Tang'
'Liu, Ying-Liang'

_publ_section_title
;
 Syntheses, crystal structures and properties of series of 4d--4f
 ln(III)--Ag(I) heterometallic coordination polymers
;
_journal_name_full 'Journal of Solid State Chemistry'
_journal_page_first 24
_journal_page_last 30
_journal_paper_doi 10.1016/j.jssc.2014.11.022
_journal_volume 225
_journal_year 2015
_chemical_formula_moiety 'C14 H8 Ag Dy N2 O8, 2(H2 O) '
_chemical_formula_sum 'C14 H12 Ag Dy N2 O10'
_chemical_formula_weight 638.63
_space_group_IT_number 15
_space_group_name_Hall '-C 2yc'
_space_group_name_H-M_alt 'C 1 2/c 1'
_symmetry_cell_setting monoclinic
_symmetry_space_group_name_Hall '-C 2yc'
_symmetry_space_group_name_H-M 'C 1 2/c 1'
_atom_sites_solution_hydrogens geom
_atom_sites_solution_primary direct
_atom_sites_solution_secondary difmap
_cell_angle_alpha 90.00
_cell_angle_beta 96.537(4)
_cell_angle_gamma 90.00
_cell_formula_units_Z 8
_cell_length_a 22.200(8)
_cell_length_b 9.490(3)
_cell_length_c 16.783(6)
_cell_measurement_reflns_used 3517
_cell_measurement_temperature 296(2)
_cell_measurement_theta_max 27.6347
_cell_measurement_theta_min 2.3364
_cell_volume 3513(2)
_computing_cell_refinement 'Bruker SMART'
_computing_data_collection 'Bruker SMART'
_computing_data_reduction 'Bruker SMART'
_computing_molecular_graphics 'Bruker SHELXTL'
_computing_publication_material 'Bruker SHELXTL'
_computing_structure_refinement 'SHELXL-97 (Sheldrick, 2008)'
_computing_structure_solution 'SHELXS-97 (Sheldrick, 2008)'
_diffrn_ambient_temperature 296(2)
_diffrn_measured_fraction_theta_full 0.997
_diffrn_measured_fraction_theta_max 0.997
_diffrn_measurement_device_type 'CCD area detector'
_diffrn_measurement_method 'phi and omega scans'
_diffrn_radiation_monochromator graphite
_diffrn_radiation_source 'fine-focus sealed tube'
_diffrn_radiation_type MoK\a
_diffrn_radiation_wavelength 0.71073
_diffrn_reflns_av_R_equivalents 0.0319
_diffrn_reflns_av_sigmaI/netI 0.0380
_diffrn_reflns_limit_h_max 26
_diffrn_reflns_limit_h_min -20
_diffrn_reflns_limit_k_max 10
_diffrn_reflns_limit_k_min -11
_diffrn_reflns_limit_l_max 19
_diffrn_reflns_limit_l_min -20
_diffrn_reflns_number 8713
_diffrn_reflns_theta_full 25.40
_diffrn_reflns_theta_max 25.40
_diffrn_reflns_theta_min 1.85
_exptl_absorpt_coefficient_mu 5.395
_exptl_absorpt_correction_T_max 0.583
_exptl_absorpt_correction_T_min 0.435
_exptl_absorpt_correction_type multi-scan
_exptl_absorpt_process_details SADABS,Bruker(2002)
_exptl_crystal_colour yellow
_exptl_crystal_density_diffrn 2.415
_exptl_crystal_density_method 'not measured'
_exptl_crystal_description block
_exptl_crystal_F_000 2424.0
_exptl_crystal_size_max 0.20
_exptl_crystal_size_mid 0.13
_exptl_crystal_size_min 0.10
_refine_diff_density_max 2.179
_refine_diff_density_min -2.808
_refine_diff_density_rms 0.176
_refine_ls_extinction_method none
_refine_ls_goodness_of_fit_ref 1.037
_refine_ls_hydrogen_treatment mixed
_refine_ls_matrix_type full
_refine_ls_number_parameters 253
_refine_ls_number_reflns 3246
_refine_ls_number_restraints 6
_refine_ls_restrained_S_all 1.068
_refine_ls_R_factor_all 0.0474
_refine_ls_R_factor_gt 0.0394
_refine_ls_shift/su_max 0.003
_refine_ls_shift/su_mean 0.000
_refine_ls_structure_factor_coef Fsqd
_refine_ls_weighting_details 'calc w=1/[\s^2^(Fo^2^)+(0.0467P)^2^+53.2092P] where P=(Fo^2^+2Fc^2^)/3'
_refine_ls_weighting_scheme calc
_refine_ls_wR_factor_gt 0.0955
_refine_ls_wR_factor_ref 0.0994
_reflns_number_gt 2780
_reflns_number_total 3246
_reflns_threshold_expression >2sigma(I)
_cod_data_source_file JSSC-2015-225-24.cif
_cod_data_source_block 5
_cod_depositor_comments
;
The following automatic conversions were performed:

data item '_symmetry_cell_setting' value 'Monoclinic' was changed to
'monoclinic' in accordance with the built-in table derived from the
CIF Core dictionary named 'cif_core.dic' version 2.4.5 last updated
on 2014-11-21.

Automatic conversion script
Id: cif_fix_values 8369 2020-08-20 11:38:08Z andrius 
;
_cod_original_sg_symbol_H-M 'C 2/c'
_cod_database_code 1561990

loop_
_symmetry_equiv_pos_as_xyz
'x, y, z'
'-x, y, -z+1/2'
'x+1/2, y+1/2, z'
'-x+1/2, y+1/2, -z+1/2'
'-x, -y, -z'
'x, -y, z-1/2'
'-x+1/2, -y+1/2, -z'
'x+1/2, -y+1/2, z-1/2'

loop_
_atom_site_label
_atom_site_type_symbol
_atom_site_fract_x
_atom_site_fract_y
_atom_site_fract_z
_atom_site_U_iso_or_equiv
_atom_site_adp_type
_atom_site_occupancy
_atom_site_symmetry_multiplicity
_atom_site_calc_flag
_atom_site_refinement_flags
_atom_site_disorder_assembly
_atom_site_disorder_group
Dy1 Dy -0.004675(15) 0.70083(3) 1.065929(19) 0.02040(13) Uani 1 1 d . . .
C8 C 0.0946(4) 0.6170(9) 0.7695(5) 0.0340(19) Uani 1 1 d . . .
H8 H 0.0940 0.5203 0.7785 0.041 Uiso 1 1 calc R . .
O5 O 0.0575(2) 0.9076(5) 1.0575(3) 0.0292(12) Uani 1 1 d . . .
O2 O 0.1013(3) 0.3766(6) 0.9917(3) 0.0341(13) Uani 1 1 d . . .
C9 C 0.0644(3) 0.7074(8) 0.8152(4) 0.0259(16) Uani 1 1 d . . .
O7 O 0.0595(2) 0.7306(6) 1.1914(3) 0.0307(12) Uani 1 1 d . . .
O3 O 0.0070(3) 0.7343(6) 0.9274(3) 0.0341(13) Uani 1 1 d . . .
C6 C 0.1180(3) 0.4929(8) 1.0234(4) 0.0250(16) Uani 1 1 d . . .
O1 O 0.0834(3) 0.5863(6) 1.0449(3) 0.0347(13) Uani 1 1 d . . .
C12 C 0.0274(4) 0.6476(8) 0.8783(4) 0.0276(17) Uani 1 1 d . . .
C2 C 0.1842(4) 0.5246(9) 1.0363(4) 0.0300(17) Uani 1 1 d . . .
C14 C 0.0349(3) 1.0008(8) 1.0105(4) 0.0254(16) Uani 1 1 d . . .
O10 O 0.8033(5) 0.7367(16) 0.1882(9) 0.143(5) Uani 1 1 d D . .
H10B H 0.8315 0.6837 0.1751 0.172 Uiso 1 1 d RD . .
H10A H 0.8259 0.8099 0.1903 0.172 Uiso 1 1 d RD . .
C10 C 0.0669(4) 0.8497(9) 0.8001(5) 0.0337(19) Uani 1 1 d . . .
H10 H 0.0480 0.9137 0.8311 0.040 Uiso 1 1 calc R . .
O8 O 0.0615(3) 0.7567(7) 1.3244(3) 0.0341(13) Uani 1 1 d . . .
C1 C 0.2242(4) 0.4493(10) 0.9944(5) 0.038(2) Uani 1 1 d . . .
H1 H 0.2086 0.3777 0.9603 0.046 Uiso 1 1 calc R . .
C3 C 0.2084(4) 0.6308(11) 1.0871(6) 0.049(2) Uani 1 1 d . . .
H3 H 0.1833 0.6860 1.1150 0.058 Uiso 1 1 calc R . .
O4 O 0.0188(3) 0.5181(6) 0.8774(3) 0.0371(14) Uani 1 1 d . . .
N2 N 0.1262(3) 0.8075(9) 0.6918(4) 0.0428(19) Uani 1 1 d . . .
C11 C 0.0982(4) 0.8965(10) 0.7378(5) 0.041(2) Uani 1 1 d . . .
H11 H 0.0998 0.9927 0.7278 0.050 Uiso 1 1 calc R . .
C7 C 0.1256(4) 0.6715(10) 0.7101(5) 0.042(2) Uani 1 1 d . . .
H7 H 0.1474 0.6097 0.6813 0.051 Uiso 1 1 calc R . .
N1 N 0.2839(3) 0.4742(10) 1.0006(5) 0.049(2) Uani 1 1 d . . .
C5 C 0.3060(4) 0.5754(14) 1.0509(6) 0.061(3) Uani 1 1 d . . .
H5 H 0.3474 0.5939 1.0561 0.073 Uiso 1 1 calc R . .
C4 C 0.2697(5) 0.6534(14) 1.0955(7) 0.066(3) Uani 1 1 d . . .
H4 H 0.2867 0.7212 1.1312 0.079 Uiso 1 1 calc R . .
C13 C 0.0352(4) 0.7427(8) 1.2543(4) 0.0256(16) Uani 1 1 d . . .
O6 O 0.0629(2) 1.0968(5) 0.9793(3) 0.0283(12) Uani 1 1 d . . .
Ag1 Ag 0.15769(4) 1.12534(11) 1.07953(5) 0.0623(3) Uani 1 1 d . . .
O9 O 0.7555(6) 0.9473(18) 0.2908(11) 0.190(7) Uani 1 1 d D . .
H9A H 0.7482 1.0302 0.2750 0.228 Uiso 1 1 d RD . .
H9B H 0.7568 0.8862 0.2540 0.228 Uiso 1 1 d RD . .

loop_
_atom_site_aniso_label
_atom_site_aniso_U_11
_atom_site_aniso_U_22
_atom_site_aniso_U_33
_atom_site_aniso_U_23
_atom_site_aniso_U_13
_atom_site_aniso_U_12
Dy1 0.0241(2) 0.01739(19) 0.02027(19) 0.00112(13) 0.00485(13) 0.00076(14)
C8 0.046(5) 0.025(4) 0.031(4) -0.001(3) 0.007(4) -0.004(4)
O5 0.029(3) 0.023(3) 0.034(3) 0.006(2) -0.006(2) -0.002(2)
O2 0.032(3) 0.024(3) 0.045(3) -0.002(3) 0.002(3) -0.002(2)
C9 0.022(4) 0.029(4) 0.028(4) 0.001(3) 0.004(3) -0.001(3)
O7 0.032(3) 0.037(3) 0.023(3) -0.002(2) 0.006(2) -0.004(2)
O3 0.045(4) 0.033(3) 0.026(3) 0.000(2) 0.013(3) 0.007(3)
C6 0.023(4) 0.029(4) 0.024(4) 0.003(3) 0.004(3) 0.001(3)
O1 0.031(3) 0.037(3) 0.037(3) -0.001(3) 0.010(2) 0.012(3)
C12 0.032(4) 0.025(4) 0.025(4) 0.010(3) 0.000(3) -0.001(3)
C2 0.025(4) 0.038(5) 0.028(4) -0.001(3) 0.008(3) 0.001(3)
C14 0.026(4) 0.018(4) 0.031(4) -0.004(3) 0.000(3) 0.002(3)
O10 0.076(8) 0.177(13) 0.178(13) -0.047(11) 0.022(8) 0.008(8)
C10 0.039(5) 0.023(4) 0.040(5) 0.003(4) 0.010(4) -0.001(4)
O8 0.036(3) 0.045(3) 0.021(3) 0.002(2) 0.003(2) -0.011(3)
C1 0.025(4) 0.049(6) 0.041(5) -0.013(4) 0.008(4) -0.001(4)
C3 0.043(6) 0.050(6) 0.055(6) -0.026(5) 0.012(5) -0.010(5)
O4 0.049(4) 0.024(3) 0.039(3) 0.010(2) 0.008(3) -0.006(3)
N2 0.039(4) 0.056(5) 0.034(4) 0.011(4) 0.007(3) -0.007(4)
C11 0.045(5) 0.037(5) 0.043(5) 0.013(4) 0.011(4) -0.007(4)
C7 0.049(6) 0.043(6) 0.037(5) -0.007(4) 0.017(4) 0.005(4)
N1 0.023(4) 0.073(6) 0.052(5) -0.019(4) 0.010(3) 0.000(4)
C5 0.028(5) 0.101(10) 0.055(6) -0.032(6) 0.007(4) -0.014(5)
C4 0.046(6) 0.081(8) 0.069(7) -0.043(7) 0.003(5) -0.020(6)
C13 0.038(5) 0.015(4) 0.024(4) 0.002(3) 0.003(3) -0.001(3)
O6 0.026(3) 0.024(3) 0.035(3) 0.006(2) 0.006(2) 0.000(2)
Ag1 0.0377(4) 0.1003(7) 0.0514(5) -0.0339(5) 0.0164(3) -0.0034(4)
O9 0.132(12) 0.166(16) 0.26(2) -0.057(14) -0.018(12) -0.024(11)

loop_
_atom_type_symbol
_atom_type_description
_atom_type_scat_dispersion_real
_atom_type_scat_dispersion_imag
_atom_type_scat_source
C C 0.0033 0.0016 'International Tables Vol C Tables 4.2.6.8 and 6.1.1.4'
H H 0.0000 0.0000 'International Tables Vol C Tables 4.2.6.8 and 6.1.1.4'
N N 0.0061 0.0033 'International Tables Vol C Tables 4.2.6.8 and 6.1.1.4'
O O 0.0106 0.0060 'International Tables Vol C Tables 4.2.6.8 and 6.1.1.4'
Ag Ag -0.8971 1.1015 'International Tables Vol C Tables 4.2.6.8 and 6.1.1.4'
Dy Dy -0.1892 4.4098 'International Tables Vol C Tables 4.2.6.8 and 6.1.1.4'

loop_
_geom_angle_atom_site_label_1
_geom_angle_atom_site_label_2
_geom_angle_atom_site_label_3
_geom_angle
_geom_angle_site_symmetry_1
_geom_angle_site_symmetry_3
O1 Dy1 O4 78.3(2) . 5_567
O1 Dy1 O2 122.5(2) . 5_567
O4 Dy1 O2 74.4(2) 5_567 5_567
O1 Dy1 O6 140.32(19) . 5_577
O4 Dy1 O6 139.1(2) 5_567 5_577
O2 Dy1 O6 71.79(19) 5_567 5_577
O1 Dy1 O3 74.03(19) . .
O4 Dy1 O3 123.5(2) 5_567 .
O2 Dy1 O3 80.7(2) 5_567 .
O6 Dy1 O3 72.48(19) 5_577 .
O1 Dy1 O8 138.63(19) . 2_557
O4 Dy1 O8 77.1(2) 5_567 2_557
O2 Dy1 O8 81.5(2) 5_567 2_557
O6 Dy1 O8 75.79(19) 5_577 2_557
O3 Dy1 O8 147.11(19) . 2_557
O1 Dy1 O5 82.7(2) . .
O4 Dy1 O5 148.98(19) 5_567 .
O2 Dy1 O5 136.57(18) 5_567 .
O6 Dy1 O5 67.66(18) 5_577 .
O3 Dy1 O5 73.05(19) . .
O8 Dy1 O5 102.6(2) 2_557 .
O1 Dy1 O7 76.2(2) . .
O4 Dy1 O7 80.9(2) 5_567 .
O2 Dy1 O7 143.88(19) 5_567 .
O6 Dy1 O7 115.21(19) 5_577 .
O3 Dy1 O7 135.42(19) . .
O8 Dy1 O7 67.44(19) 2_557 .
O5 Dy1 O7 70.87(18) . .
C7 C8 C9 119.1(8) . .
C14 O5 Dy1 114.9(5) . .
C6 O2 Dy1 130.7(5) . 5_567
C8 C9 C10 118.5(7) . .
C8 C9 C12 119.5(7) . .
C10 C9 C12 122.0(7) . .
C13 O7 Dy1 118.7(5) . .
C12 O3 Dy1 128.7(5) . .
O1 C6 O2 125.5(7) . .
O1 C6 C2 116.2(7) . .
O2 C6 C2 118.3(7) . .
C6 O1 Dy1 159.8(6) . .
O4 C12 O3 125.3(7) . .
O4 C12 C9 117.0(7) . .
O3 C12 C9 117.7(7) . .
C3 C2 C1 117.3(8) . .
C3 C2 C6 122.8(7) . .
C1 C2 C6 119.8(7) . .
O6 C14 O5 126.6(7) . .
O6 C14 C14 116.3(8) . 5_577
O5 C14 C14 117.1(8) . 5_577
C9 C10 C11 119.1(8) . .
C13 O8 Dy1 117.7(5) . 2_557
N1 C1 C2 123.6(8) . .
C4 C3 C2 119.2(9) . .
C12 O4 Dy1 155.1(5) . 5_567
C7 N2 C11 117.4(8) . .
C7 N2 Ag1 119.9(6) . 6_575
C11 N2 Ag1 121.9(6) . 6_575
N2 C11 C10 122.3(8) . .
N2 C7 C8 123.5(8) . .
C5 N1 C1 117.7(8) . .
C5 N1 Ag1 119.9(6) . 7_567
C1 N1 Ag1 121.8(6) . 7_567
N1 C5 C4 122.3(9) . .
C3 C4 C5 119.9(9) . .
O7 C13 O8 127.1(8) . .
O7 C13 C13 116.7(8) . 2_557
O8 C13 C13 116.2(8) . 2_557
C14 O6 Dy1 116.3(5) . 5_577
C14 O6 Ag1 102.3(4) . .
Dy1 O6 Ag1 119.9(2) 5_577 .
N2 Ag1 N1 158.4(3) 6_576 7_567
N2 Ag1 O6 106.2(2) 6_576 .
N1 Ag1 O6 92.9(2) 7_567 .

loop_
_geom_bond_atom_site_label_1
_geom_bond_atom_site_label_2
_geom_bond_distance
_geom_bond_site_symmetry_2
Dy1 O1 2.298(5) .
Dy1 O4 2.322(5) 5_567
Dy1 O2 2.368(6) 5_567
Dy1 O6 2.390(5) 5_577
Dy1 O3 2.390(5) .
Dy1 O8 2.406(5) 2_557
Dy1 O5 2.413(5) .
Dy1 O7 2.421(5) .
C8 C7 1.375(12) .
C8 C9 1.376(11) .
O5 C14 1.251(9) .
O2 C6 1.262(9) .
O2 Dy1 2.368(6) 5_567
C9 C10 1.377(11) .
C9 C12 1.521(11) .
O7 C13 1.244(9) .
O3 C12 1.282(10) .
C6 O1 1.253(9) .
C6 C2 1.493(11) .
C12 O4 1.243(10) .
C2 C3 1.388(12) .
C2 C1 1.391(11) .
C14 O6 1.250(9) .
C14 C14 1.551(15) 5_577
C10 C11 1.392(12) .
O8 C13 1.258(9) .
O8 Dy1 2.406(5) 2_557
C1 N1 1.339(11) .
C3 C4 1.368(14) .
O4 Dy1 2.322(5) 5_567
N2 C7 1.327(12) .
N2 C11 1.345(12) .
N2 Ag1 2.178(7) 6_575
N1 C5 1.335(13) .
N1 Ag1 2.186(7) 7_567
C5 C4 1.377(15) .
C13 C13 1.555(16) 2_557
O6 Dy1 2.390(5) 5_577
O6 Ag1 2.555(5) .
Ag1 N2 2.178(7) 6_576
Ag1 N1 2.186(7) 7_567
